data_7036797
loop_
_publ_author_name
'Cingolani, Andrea'
'Cesari, Cristiana'
'Zacchini, Stefano'
'Zanotti, Valerio'
'Cassani, Maria Cristina'
'Mazzoni, Rita'

_publ_section_title
;
 Straightforward synthesis of iron cyclopentadienone N-heterocyclic
 carbene complexes.
;
_journal_issue 44
_journal_name_full 'Dalton transactions (Cambridge, England : 2003)'
_journal_page_first 19063
_journal_page_last 19067
_journal_paper_doi 10.1039/c5dt03071d
_journal_volume 44
_journal_year 2015
_chemical_formula_sum 'C37 H31 Fe O6'
_chemical_formula_weight 627.47
_chemical_name_systematic
; 
 ? 
;
_space_group_IT_number 14
_symmetry_cell_setting monoclinic
_symmetry_space_group_name_Hall '-P 2yn'
_symmetry_space_group_name_H-M 'P 1 21/n 1'
_atom_sites_solution_hydrogens geom
_atom_sites_solution_primary direct
_atom_sites_solution_secondary difmap
_audit_creation_method SHELXL-97
_audit_update_record
;
2015-08-03 deposited with the CCDC.
2015-10-07 downloaded from the CCDC.
;
_cell_angle_alpha 90.00
_cell_angle_beta 90.0710(10)
_cell_angle_gamma 90.00
_cell_formula_units_Z 4
_cell_length_a 14.3553(2)
_cell_length_b 11.8026(2)
_cell_length_c 17.6616(3)
_cell_measurement_reflns_used 9970
_cell_measurement_temperature 100(2)
_cell_measurement_theta_max 28.7525
_cell_measurement_theta_min 2.234
_cell_volume 2992.40(8)
_computing_cell_refinement 'APEX2 (Bruker AXS, 2006)'
_computing_data_collection 'APEX2 (Bruker AXS, 2006)'
_computing_data_reduction 'SAINT (Bruker AXS, 2004)'
_computing_molecular_graphics 'ORTEPII (Johnson, 1996)'
_computing_publication_material 'XCIF (Bruker AXS, 2001)'
_computing_structure_refinement 'SHELXL-97 (Sheldrick, 1997)'
_computing_structure_solution 'SHELXS-97 (Sheldrick, 1990)'
_diffrn_ambient_temperature 100(2)
_diffrn_measured_fraction_theta_full 1.000
_diffrn_measured_fraction_theta_max 1.000
_diffrn_measurement_device_type 'CCD area detector'
_diffrn_measurement_method 'phi and omega scans'
_diffrn_radiation_monochromator graphite
_diffrn_radiation_source 'fine-focus sealed tube'
_diffrn_radiation_type MoK\a
_diffrn_radiation_wavelength 0.71073
_diffrn_reflns_av_R_equivalents 0.0285
_diffrn_reflns_av_unetI/netI 0.0155
_diffrn_reflns_limit_h_max 17
_diffrn_reflns_limit_h_min -17
_diffrn_reflns_limit_k_max 14
_diffrn_reflns_limit_k_min -14
_diffrn_reflns_limit_l_max 21
_diffrn_reflns_limit_l_min -21
_diffrn_reflns_number 42504
_diffrn_reflns_theta_full 25.03
_diffrn_reflns_theta_max 25.03
_diffrn_reflns_theta_min 1.83
_exptl_absorpt_coefficient_mu 0.552
_exptl_absorpt_correction_T_max 0.9267
_exptl_absorpt_correction_T_min 0.8882
_exptl_absorpt_correction_type empirical
_exptl_absorpt_process_details
; 
 Data were corrected for Lorentz polarization and absorption
 effects (empirical absorption correction SADABS).
 R(int) =  0.0850 (selected reflections only, before parameter refinement)
 R(int) =  0.0448 (selected reflections only, after parameter refinement)
;
_exptl_crystal_colour red
_exptl_crystal_density_diffrn 1.393
_exptl_crystal_density_method 'not measured'
_exptl_crystal_description prism
_exptl_crystal_F_000 1308
_exptl_crystal_size_max 0.22
_exptl_crystal_size_mid 0.18
_exptl_crystal_size_min 0.14
_refine_diff_density_max 1.714
_refine_diff_density_min -0.278
_refine_diff_density_rms 0.056
_refine_ls_extinction_method none
_refine_ls_goodness_of_fit_ref 1.024
_refine_ls_hydrogen_treatment constr
_refine_ls_matrix_type full
_refine_ls_number_parameters 397
_refine_ls_number_reflns 5268
_refine_ls_number_restraints 0
_refine_ls_restrained_S_all 1.024
_refine_ls_R_factor_all 0.0383
_refine_ls_R_factor_gt 0.0335
_refine_ls_shift/su_max 0.001
_refine_ls_shift/su_mean 0.000
_refine_ls_structure_factor_coef Fsqd
_refine_ls_weighting_details 'calc w=1/[\s^2^(Fo^2^)+(0.0390P)^2^+3.6448P] where P=(Fo^2^+2Fc^2^)/3'
_refine_ls_weighting_scheme calc
_refine_ls_wR_factor_gt 0.0843
_refine_ls_wR_factor_ref 0.0881
_reflns_number_gt 4739
_reflns_number_total 5268
_reflns_threshold_expression >2sigma(I)
_cod_data_source_file c5dt03071d2.cif
_cod_data_source_block 5
_cod_depositor_comments
;
The following automatic conversions were performed:

'_symmetry_cell_setting' value 'Monoclinic' changed to 'monoclinic'
according to
/usr/data/users/saulius/crontab/automatic-downloads/rss-feeds/RSC/lib/dictionaries/cif_core.dic
dictionary named 'cif_core.dic' version 2.4.2 from 2011-04-26.

Automatic conversion script
Id: cif_fix_values 3271 2015-04-21 07:52:19Z andrius 

 Adding full bibliography for 7036797--7036801.cif.
;
_cod_original_sg_symbol_H-M P2(1)/n
_cod_database_code 7036797

loop_
_symmetry_equiv_pos_as_xyz
'x, y, z'
'-x+1/2, y+1/2, -z+1/2'
'-x, -y, -z'
'x-1/2, -y-1/2, z-1/2'

loop_
_atom_site_label
_atom_site_type_symbol
_atom_site_fract_x
_atom_site_fract_y
_atom_site_fract_z
_atom_site_U_iso_or_equiv
_atom_site_adp_type
_atom_site_occupancy
_atom_site_symmetry_multiplicity
_atom_site_calc_flag
_atom_site_refinement_flags
Fe1 Fe 0.297584(19) 0.42946(2) 0.145384(15) 0.01610(9) Uani 1 1 d .
C1 C 0.18744(15) 0.49983(18) 0.16099(11) 0.0223(4) Uani 1 1 d .
C2 C 0.25240(15) 0.29606(18) 0.17846(12) 0.0250(5) Uani 1 1 d .
C3 C 0.45213(13) 0.48046(17) 0.10505(11) 0.0183(4) Uani 1 1 d .
C4 C 0.37214(13) 0.55595(16) 0.08489(11) 0.0171(4) Uani 1 1 d .
C5 C 0.31239(13) 0.49256(17) 0.03448(11) 0.0169(4) Uani 1 1 d .
C6 C 0.33901(13) 0.37503(17) 0.03725(11) 0.0171(4) Uani 1 1 d .
C7 C 0.41560(13) 0.36528(16) 0.08952(11) 0.0173(4) Uani 1 1 d .
C8 C 0.36650(14) 0.67828(17) 0.10440(10) 0.0182(4) Uani 1 1 d .
C9 C 0.44510(15) 0.73381(18) 0.13278(11) 0.0235(4) Uani 1 1 d .
H9 H 0.5019 0.6933 0.1382 0.028 Uiso 1 1 calc R
C10 C 0.44135(17) 0.84778(19) 0.15322(12) 0.0298(5) Uani 1 1 d .
H10 H 0.4951 0.8838 0.1734 0.036 Uiso 1 1 calc R
C11 C 0.35993(18) 0.90869(19) 0.14436(12) 0.0300(5) Uani 1 1 d .
H11 H 0.3579 0.9869 0.1571 0.036 Uiso 1 1 calc R
C12 C 0.28111(16) 0.85464(18) 0.11677(11) 0.0259(5) Uani 1 1 d .
H12 H 0.2249 0.8961 0.1106 0.031 Uiso 1 1 calc R
C13 C 0.28370(15) 0.74041(17) 0.09811(11) 0.0215(4) Uani 1 1 d .
H13 H 0.2286 0.7039 0.0809 0.026 Uiso 1 1 calc R
C14 C 0.24097(13) 0.54108(16) -0.01699(11) 0.0171(4) Uani 1 1 d .
C15 C 0.26375(14) 0.63453(17) -0.06156(11) 0.0191(4) Uani 1 1 d .
H15 H 0.3253 0.6640 -0.0598 0.023 Uiso 1 1 calc R
C16 C 0.19827(14) 0.68543(17) -0.10859(11) 0.0210(4) Uani 1 1 d .
H16 H 0.2147 0.7497 -0.1381 0.025 Uiso 1 1 calc R
C17 C 0.10845(14) 0.64141(18) -0.11216(11) 0.0215(4) Uani 1 1 d .
C18 C 0.08601(14) 0.54470(18) -0.07046(12) 0.0224(4) Uani 1 1 d .
H18 H 0.0256 0.5124 -0.0747 0.027 Uiso 1 1 calc R
C19 C 0.15106(14) 0.49586(17) -0.02314(11) 0.0201(4) Uani 1 1 d .
H19 H 0.1347 0.4308 0.0056 0.024 Uiso 1 1 calc R
C20 C 0.05355(16) 0.79141(19) -0.19080(12) 0.0288(5) Uani 1 1 d .
H20A H -0.0024 0.8144 -0.2186 0.043 Uiso 1 1 calc R
H20B H 0.1057 0.7834 -0.2262 0.043 Uiso 1 1 calc R
H20C H 0.0688 0.8491 -0.1529 0.043 Uiso 1 1 calc R
C21 C 0.30160(13) 0.28519(16) -0.01346(11) 0.0170(4) Uani 1 1 d .
C22 C 0.29300(13) 0.30736(17) -0.09074(11) 0.0193(4) Uani 1 1 d .
H22 H 0.3111 0.3794 -0.1097 0.023 Uiso 1 1 calc R
C23 C 0.25852(13) 0.22643(17) -0.14074(11) 0.0197(4) Uani 1 1 d .
H23 H 0.2531 0.2433 -0.1931 0.024 Uiso 1 1 calc R
C24 C 0.23208(13) 0.12073(17) -0.11358(11) 0.0186(4) Uani 1 1 d .
C25 C 0.24317(14) 0.09584(17) -0.03699(11) 0.0203(4) Uani 1 1 d .
H25 H 0.2271 0.0229 -0.0184 0.024 Uiso 1 1 calc R
C26 C 0.27747(14) 0.17689(17) 0.01206(11) 0.0198(4) Uani 1 1 d .
H26 H 0.2848 0.1588 0.0641 0.024 Uiso 1 1 calc R
C27 C 0.18661(18) 0.0554(2) -0.23658(12) 0.0327(5) Uani 1 1 d .
H27A H 0.1595 -0.0115 -0.2610 0.049 Uiso 1 1 calc R
H27B H 0.2483 0.0704 -0.2581 0.049 Uiso 1 1 calc R
H27C H 0.1461 0.1210 -0.2452 0.049 Uiso 1 1 calc R
C28 C 0.47140(13) 0.26324(17) 0.10860(11) 0.0185(4) Uani 1 1 d .
C29 C 0.49885(15) 0.24339(18) 0.18305(12) 0.0249(5) Uani 1 1 d .
H29 H 0.4770 0.2916 0.2222 0.030 Uiso 1 1 calc R
C30 C 0.55787(16) 0.15388(19) 0.20079(13) 0.0286(5) Uani 1 1 d .
H30 H 0.5757 0.1409 0.2519 0.034 Uiso 1 1 calc R
C31 C 0.59057(15) 0.08383(18) 0.14408(13) 0.0278(5) Uani 1 1 d .
H31 H 0.6319 0.0235 0.1560 0.033 Uiso 1 1 calc R
C32 C 0.56307(15) 0.10171(19) 0.06985(13) 0.0276(5) Uani 1 1 d .
H32 H 0.5849 0.0529 0.0310 0.033 Uiso 1 1 calc R
C33 C 0.50371(14) 0.19062(18) 0.05202(12) 0.0227(4) Uani 1 1 d .
H33 H 0.4849 0.2021 0.0010 0.027 Uiso 1 1 calc R
C34 C 0.35098(14) 0.47078(16) 0.23400(12) 0.0197(4) Uani 1 1 d .
O1 O 0.11852(11) 0.54378(15) 0.17312(9) 0.0328(4) Uani 1 1 d .
O2 O 0.22654(14) 0.21202(14) 0.20189(10) 0.0421(4) Uani 1 1 d .
O3 O 0.52740(9) 0.50408(12) 0.13437(8) 0.0238(3) Uani 1 1 d .
O4 O 0.03699(10) 0.68565(13) -0.15397(9) 0.0285(3) Uani 1 1 d .
O5 O 0.19523(10) 0.03541(12) -0.15683(8) 0.0221(3) Uani 1 1 d .
O34 O 0.38750(11) 0.49870(13) 0.28806(8) 0.0273(3) Uani 1 1 d .
C51 C 0.48726(17) 0.2643(2) 0.40446(14) 0.0356(6) Uani 1 1 d .
H51A H 0.4813 0.1843 0.4185 0.053 Uiso 1 1 calc R
H51B H 0.5462 0.2760 0.3777 0.053 Uiso 1 1 calc R
H51C H 0.4353 0.2857 0.3714 0.053 Uiso 1 1 calc R
C52 C 0.48550(18) 0.3397(2) 0.47800(13) 0.0355(6) Uani 1 1 d .
H52A H 0.4265 0.3252 0.5052 0.043 Uiso 1 1 calc R
H52B H 0.5372 0.3155 0.5115 0.043 Uiso 1 1 calc R
C53 C 0.49399(16) 0.4647(2) 0.46439(13) 0.0297(5) Uani 1 1 d .
H53A H 0.4375 0.4911 0.4374 0.036 Uiso 1 1 calc R
H53B H 0.5480 0.4783 0.4308 0.036 Uiso 1 1 calc R

loop_
_atom_site_aniso_label
_atom_site_aniso_U_11
_atom_site_aniso_U_22
_atom_site_aniso_U_33
_atom_site_aniso_U_23
_atom_site_aniso_U_13
_atom_site_aniso_U_12
Fe1 0.01704(15) 0.01521(15) 0.01605(15) 0.00057(11) -0.00040(10) -0.00098(11)
C1 0.0246(11) 0.0240(11) 0.0183(10) 0.0034(8) -0.0011(8) -0.0020(9)
C2 0.0308(11) 0.0236(11) 0.0205(11) -0.0048(9) 0.0046(9) -0.0036(9)
C3 0.0191(10) 0.0189(10) 0.0169(10) 0.0018(8) -0.0001(8) -0.0003(8)
C4 0.0174(9) 0.0185(10) 0.0153(9) 0.0026(8) 0.0012(7) -0.0022(8)
C5 0.0166(9) 0.0190(10) 0.0152(9) 0.0017(8) 0.0027(7) -0.0024(8)
C6 0.0173(9) 0.0182(10) 0.0158(9) 0.0015(8) 0.0027(7) -0.0009(8)
C7 0.0173(9) 0.0177(10) 0.0168(9) 0.0003(8) 0.0012(7) -0.0001(8)
C8 0.0249(10) 0.0173(10) 0.0124(9) 0.0022(7) 0.0005(8) -0.0021(8)
C9 0.0282(11) 0.0213(11) 0.0210(10) 0.0031(8) -0.0031(8) -0.0035(9)
C10 0.0415(13) 0.0221(11) 0.0257(11) 0.0012(9) -0.0083(10) -0.0092(10)
C11 0.0522(15) 0.0159(10) 0.0219(11) 0.0000(8) -0.0019(10) -0.0013(10)
C12 0.0385(12) 0.0207(11) 0.0186(10) 0.0018(8) 0.0028(9) 0.0060(9)
C13 0.0266(11) 0.0210(10) 0.0170(10) 0.0010(8) 0.0005(8) -0.0011(8)
C14 0.0188(9) 0.0162(9) 0.0163(9) -0.0025(7) -0.0006(7) 0.0017(8)
C15 0.0192(10) 0.0193(10) 0.0189(10) -0.0015(8) 0.0003(8) -0.0009(8)
C16 0.0277(11) 0.0179(10) 0.0174(10) 0.0010(8) -0.0003(8) 0.0013(8)
C17 0.0228(10) 0.0226(11) 0.0190(10) -0.0017(8) -0.0042(8) 0.0055(8)
C18 0.0181(10) 0.0234(11) 0.0258(11) -0.0020(9) -0.0022(8) -0.0009(8)
C19 0.0206(10) 0.0194(10) 0.0203(10) 0.0006(8) -0.0002(8) -0.0002(8)
C20 0.0358(12) 0.0249(11) 0.0257(11) 0.0035(9) -0.0059(9) 0.0060(10)
C21 0.0140(9) 0.0180(10) 0.0192(10) -0.0011(8) -0.0003(7) 0.0022(8)
C22 0.0180(10) 0.0182(10) 0.0217(10) 0.0017(8) 0.0006(8) -0.0004(8)
C23 0.0197(10) 0.0237(10) 0.0156(9) 0.0000(8) -0.0004(7) 0.0015(8)
C24 0.0157(9) 0.0198(10) 0.0203(10) -0.0041(8) -0.0010(8) 0.0011(8)
C25 0.0223(10) 0.0163(10) 0.0222(10) 0.0011(8) 0.0010(8) -0.0007(8)
C26 0.0238(10) 0.0193(10) 0.0164(10) 0.0001(8) -0.0019(8) 0.0010(8)
C27 0.0478(14) 0.0290(12) 0.0212(11) -0.0031(9) -0.0093(10) -0.0043(11)
C28 0.0155(9) 0.0168(10) 0.0233(10) 0.0005(8) -0.0005(8) -0.0018(8)
C29 0.0283(11) 0.0225(11) 0.0239(11) -0.0018(9) -0.0040(9) 0.0052(9)
C30 0.0308(12) 0.0261(11) 0.0289(12) 0.0029(9) -0.0083(9) 0.0048(9)
C31 0.0222(11) 0.0192(11) 0.0420(13) 0.0015(9) -0.0034(9) 0.0040(9)
C32 0.0245(11) 0.0253(11) 0.0331(12) -0.0051(9) 0.0028(9) 0.0034(9)
C33 0.0207(10) 0.0242(11) 0.0230(10) -0.0003(8) 0.0010(8) 0.0007(8)
C34 0.0208(10) 0.0149(9) 0.0236(11) 0.0029(8) 0.0034(8) 0.0006(8)
O1 0.0242(8) 0.0424(10) 0.0317(9) 0.0052(7) 0.0038(7) 0.0100(7)
O2 0.0683(12) 0.0237(9) 0.0344(9) -0.0017(7) 0.0169(9) -0.0166(8)
O3 0.0183(7) 0.0232(8) 0.0300(8) 0.0013(6) -0.0061(6) -0.0027(6)
O4 0.0278(8) 0.0266(8) 0.0310(8) 0.0052(6) -0.0106(6) 0.0035(6)
O5 0.0249(7) 0.0221(7) 0.0194(7) -0.0041(6) -0.0024(6) -0.0040(6)
O34 0.0335(8) 0.0270(8) 0.0214(8) -0.0025(6) -0.0057(7) -0.0030(7)
C51 0.0294(12) 0.0339(13) 0.0435(14) 0.0073(11) -0.0096(10) -0.0092(10)
C52 0.0408(14) 0.0350(13) 0.0307(13) -0.0014(10) -0.0024(10) -0.0085(11)
C53 0.0271(11) 0.0349(13) 0.0271(12) 0.0006(10) 0.0001(9) 0.0008(10)

loop_
_atom_type_symbol
_atom_type_description
_atom_type_scat_dispersion_real
_atom_type_scat_dispersion_imag
_atom_type_scat_source
C C 0.0033 0.0016 'International Tables Vol C Tables 4.2.6.8 and 6.1.1.4'
H H 0.0000 0.0000 'International Tables Vol C Tables 4.2.6.8 and 6.1.1.4'
O O 0.0106 0.0060 'International Tables Vol C Tables 4.2.6.8 and 6.1.1.4'
Fe Fe 0.3463 0.8444 'International Tables Vol C Tables 4.2.6.8 and 6.1.1.4'

loop_
_geom_angle_atom_site_label_1
_geom_angle_atom_site_label_2
_geom_angle_atom_site_label_3
_geom_angle
_geom_angle_site_symmetry_1
_geom_angle_site_symmetry_3
C2 Fe1 C1 92.11(10) . .
C2 Fe1 C34 96.17(9) . .
C1 Fe1 C34 96.55(9) . .
C2 Fe1 C6 97.47(8) . .
C1 Fe1 C6 121.84(8) . .
C34 Fe1 C6 138.47(8) . .
C2 Fe1 C7 97.35(9) . .
C1 Fe1 C7 160.48(8) . .
C34 Fe1 C7 99.34(8) . .
C6 Fe1 C7 40.04(7) . .
C2 Fe1 C5 130.36(8) . .
C1 Fe1 C5 93.93(8) . .
C34 Fe1 C5 131.76(8) . .
C6 Fe1 C5 40.01(8) . .
C7 Fe1 C5 66.97(7) . .
C2 Fe1 C4 163.54(9) . .
C1 Fe1 C4 101.24(8) . .
C34 Fe1 C4 91.86(8) . .
C6 Fe1 C4 67.34(7) . .
C7 Fe1 C4 67.09(7) . .
C5 Fe1 C4 39.90(7) . .
C2 Fe1 C3 130.33(8) . .
C1 Fe1 C3 137.46(8) . .
C34 Fe1 C3 78.40(8) . .
C6 Fe1 C3 62.98(7) . .
C7 Fe1 C3 37.62(7) . .
C5 Fe1 C3 62.77(7) . .
C4 Fe1 C3 37.90(7) . .
O1 C1 Fe1 177.92(18) . .
O2 C2 Fe1 177.0(2) . .
O3 C3 C7 126.60(18) . .
O3 C3 C4 129.72(18) . .
C7 C3 C4 103.34(16) . .
O3 C3 Fe1 137.88(14) . .
C7 C3 Fe1 59.97(10) . .
C4 C3 Fe1 60.79(10) . .
C5 C4 C8 127.85(18) . .
C5 C4 C3 107.06(16) . .
C8 C4 C3 124.41(17) . .
C5 C4 Fe1 69.33(10) . .
C8 C4 Fe1 122.55(13) . .
C3 C4 Fe1 81.31(11) . .
C6 C5 C4 108.71(16) . .
C6 C5 C14 125.15(17) . .
C4 C5 C14 125.93(17) . .
C6 C5 Fe1 69.81(11) . .
C4 C5 Fe1 70.76(11) . .
C14 C5 Fe1 129.46(13) . .
C7 C6 C5 107.54(17) . .
C7 C6 C21 127.15(17) . .
C5 C6 C21 124.79(17) . .
C7 C6 Fe1 70.02(11) . .
C5 C6 Fe1 70.18(11) . .
C21 C6 Fe1 131.49(13) . .
C6 C7 C3 108.37(16) . .
C6 C7 C28 128.45(18) . .
C3 C7 C28 120.73(16) . .
C6 C7 Fe1 69.94(11) . .
C3 C7 Fe1 82.41(11) . .
C28 C7 Fe1 128.34(14) . .
C9 C8 C13 117.89(19) . .
C9 C8 C4 119.64(18) . .
C13 C8 C4 122.44(18) . .
C10 C9 C8 120.9(2) . .
C10 C9 H9 119.5 . .
C8 C9 H9 119.5 . .
C11 C10 C9 120.4(2) . .
C11 C10 H10 119.8 . .
C9 C10 H10 119.8 . .
C10 C11 C12 119.4(2) . .
C10 C11 H11 120.3 . .
C12 C11 H11 120.3 . .
C11 C12 C13 120.5(2) . .
C11 C12 H12 119.7 . .
C13 C12 H12 119.7 . .
C12 C13 C8 120.8(2) . .
C12 C13 H13 119.6 . .
C8 C13 H13 119.6 . .
C15 C14 C19 118.32(18) . .
C15 C14 C5 119.26(17) . .
C19 C14 C5 122.43(18) . .
C16 C15 C14 121.36(18) . .
C16 C15 H15 119.3 . .
C14 C15 H15 119.3 . .
C15 C16 C17 119.44(19) . .
C15 C16 H16 120.3 . .
C17 C16 H16 120.3 . .
O4 C17 C16 125.21(19) . .
O4 C17 C18 115.07(18) . .
C16 C17 C18 119.72(18) . .
C19 C18 C17 120.33(19) . .
C19 C18 H18 119.8 . .
C17 C18 H18 119.8 . .
C18 C19 C14 120.73(19) . .
C18 C19 H19 119.6 . .
C14 C19 H19 119.6 . .
O4 C20 H20A 109.5 . .
O4 C20 H20B 109.5 . .
H20A C20 H20B 109.5 . .
O4 C20 H20C 109.5 . .
H20A C20 H20C 109.5 . .
H20B C20 H20C 109.5 . .
C22 C21 C26 117.70(18) . .
C22 C21 C6 119.12(17) . .
C26 C21 C6 123.13(17) . .
C23 C22 C21 121.55(19) . .
C23 C22 H22 119.2 . .
C21 C22 H22 119.2 . .
C24 C23 C22 119.62(18) . .
C24 C23 H23 120.2 . .
C22 C23 H23 120.2 . .
O5 C24 C23 124.95(18) . .
O5 C24 C25 115.47(18) . .
C23 C24 C25 119.57(18) . .
C26 C25 C24 120.22(19) . .
C26 C25 H25 119.9 . .
C24 C25 H25 119.9 . .
C25 C26 C21 121.27(18) . .
C25 C26 H26 119.4 . .
C21 C26 H26 119.4 . .
O5 C27 H27A 109.5 . .
O5 C27 H27B 109.5 . .
H27A C27 H27B 109.5 . .
O5 C27 H27C 109.5 . .
H27A C27 H27C 109.5 . .
H27B C27 H27C 109.5 . .
C29 C28 C33 118.61(19) . .
C29 C28 C7 120.19(18) . .
C33 C28 C7 120.99(18) . .
C30 C29 C28 120.8(2) . .
C30 C29 H29 119.6 . .
C28 C29 H29 119.6 . .
C31 C30 C29 119.9(2) . .
C31 C30 H30 120.0 . .
C29 C30 H30 120.0 . .
C30 C31 C32 119.9(2) . .
C30 C31 H31 120.1 . .
C32 C31 H31 120.1 . .
C31 C32 C33 120.3(2) . .
C31 C32 H32 119.9 . .
C33 C32 H32 119.9 . .
C32 C33 C28 120.4(2) . .
C32 C33 H33 119.8 . .
C28 C33 H33 119.8 . .
O34 C34 Fe1 177.16(18) . .
C17 O4 C20 117.06(17) . .
C24 O5 C27 117.37(16) . .
C52 C51 H51A 109.5 . .
C52 C51 H51B 109.5 . .
H51A C51 H51B 109.5 . .
C52 C51 H51C 109.5 . .
H51A C51 H51C 109.5 . .
H51B C51 H51C 109.5 . .
C53 C52 C51 115.0(2) . .
C53 C52 H52A 108.5 . .
C51 C52 H52A 108.5 . .
C53 C52 H52B 108.5 . .
C51 C52 H52B 108.5 . .
H52A C52 H52B 107.5 . .
C52 C53 C53 114.6(2) . 3_666
C52 C53 H53A 108.6 . .
C53 C53 H53A 108.6 3_666 .
C52 C53 H53B 108.6 . .
C53 C53 H53B 108.6 3_666 .
H53A C53 H53B 107.6 . .

loop_
_geom_bond_atom_site_label_1
_geom_bond_atom_site_label_2
_geom_bond_distance
_geom_bond_site_symmetry_2
Fe1 C2 1.800(2) .
Fe1 C1 1.807(2) .
Fe1 C34 1.809(2) .
Fe1 C6 2.1016(19) .
Fe1 C7 2.1027(19) .
Fe1 C5 2.1065(19) .
Fe1 C4 2.1257(19) .
Fe1 C3 2.4074(19) .
C1 O1 1.138(3) .
C2 O2 1.137(3) .
C3 O3 1.230(2) .
C3 C7 1.483(3) .
C3 C4 1.496(3) .
C4 C5 1.444(3) .
C4 C8 1.487(3) .
C5 C6 1.440(3) .
C5 C14 1.484(3) .
C6 C7 1.439(3) .
C6 C21 1.488(3) .
C7 C28 1.485(3) .
C8 C9 1.397(3) .
C8 C13 1.401(3) .
C9 C10 1.394(3) .
C9 H9 0.9500 .
C10 C11 1.381(3) .
C10 H10 0.9500 .
C11 C12 1.387(3) .
C11 H11 0.9500 .
C12 C13 1.388(3) .
C12 H12 0.9500 .
C13 H13 0.9500 .
C14 C15 1.394(3) .
C14 C19 1.401(3) .
C15 C16 1.390(3) .
C15 H15 0.9500 .
C16 C17 1.391(3) .
C16 H16 0.9500 .
C17 O4 1.367(2) .
C17 C18 1.396(3) .
C18 C19 1.379(3) .
C18 H18 0.9500 .
C19 H19 0.9500 .
C20 O4 1.428(3) .
C20 H20A 0.9800 .
C20 H20B 0.9800 .
C20 H20C 0.9800 .
C21 C22 1.395(3) .
C21 C26 1.399(3) .
C22 C23 1.391(3) .
C22 H22 0.9500 .
C23 C24 1.390(3) .
C23 H23 0.9500 .
C24 O5 1.370(2) .
C24 C25 1.393(3) .
C25 C26 1.381(3) .
C25 H25 0.9500 .
C26 H26 0.9500 .
C27 O5 1.433(3) .
C27 H27A 0.9800 .
C27 H27B 0.9800 .
C27 H27C 0.9800 .
C28 C29 1.392(3) .
C28 C33 1.396(3) .
C29 C30 1.390(3) .
C29 H29 0.9500 .
C30 C31 1.381(3) .
C30 H30 0.9500 .
C31 C32 1.385(3) .
C31 H31 0.9500 .
C32 C33 1.388(3) .
C32 H32 0.9500 .
C33 H33 0.9500 .
C34 O34 1.137(2) .
C51 C52 1.575(3) .
C51 H51A 0.9800 .
C51 H51B 0.9800 .
C51 H51C 0.9800 .
C52 C53 1.501(3) .
C52 H52A 0.9900 .
C52 H52B 0.9900 .
C53 C53 1.518(4) 3_666
C53 H53A 0.9900 .
C53 H53B 0.9900 .

loop_
_geom_torsion_atom_site_label_1
_geom_torsion_atom_site_label_2
_geom_torsion_atom_site_label_3
_geom_torsion_atom_site_label_4
_geom_torsion
_geom_torsion_site_symmetry_4
C2 Fe1 C1 O1 69(5) .
C34 Fe1 C1 O1 -27(5) .
C6 Fe1 C1 O1 169(5) .
C7 Fe1 C1 O1 -172(5) .
C5 Fe1 C1 O1 -160(5) .
C4 Fe1 C1 O1 -120(5) .
C3 Fe1 C1 O1 -107(5) .
C1 Fe1 C2 O2 -116(4) .
C34 Fe1 C2 O2 -19(4) .
C6 Fe1 C2 O2 122(4) .
C7 Fe1 C2 O2 81(4) .
C5 Fe1 C2 O2 147(4) .
C4 Fe1 C2 O2 100(4) .
C3 Fe1 C2 O2 61(4) .
C2 Fe1 C3 O3 -78.5(2) .
C1 Fe1 C3 O3 96.8(2) .
C34 Fe1 C3 O3 9.7(2) .
C6 Fe1 C3 O3 -154.6(2) .
C7 Fe1 C3 O3 -112.8(3) .
C5 Fe1 C3 O3 160.2(2) .
C4 Fe1 C3 O3 118.3(3) .
C2 Fe1 C3 C7 34.27(15) .
C1 Fe1 C3 C7 -150.42(13) .
C34 Fe1 C3 C7 122.54(12) .
C6 Fe1 C3 C7 -41.75(11) .
C5 Fe1 C3 C7 -86.96(12) .
C4 Fe1 C3 C7 -128.94(16) .
C2 Fe1 C3 C4 163.21(12) .
C1 Fe1 C3 C4 -21.48(17) .
C34 Fe1 C3 C4 -108.52(12) .
C6 Fe1 C3 C4 87.19(12) .
C7 Fe1 C3 C4 128.94(16) .
C5 Fe1 C3 C4 41.98(11) .
O3 C3 C4 C5 165.0(2) .
C7 C3 C4 C5 -21.3(2) .
Fe1 C3 C4 C5 -65.14(12) .
O3 C3 C4 C8 -6.1(3) .
C7 C3 C4 C8 167.50(17) .
Fe1 C3 C4 C8 123.71(19) .
O3 C3 C4 Fe1 -129.8(2) .
C7 C3 C4 Fe1 43.79(13) .
C2 Fe1 C4 C5 61.0(3) .
C1 Fe1 C4 C5 -82.60(12) .
C34 Fe1 C4 C5 -179.66(12) .
C6 Fe1 C4 C5 37.39(11) .
C7 Fe1 C4 C5 80.99(12) .
C3 Fe1 C4 C5 112.01(16) .
C2 Fe1 C4 C8 -176.5(3) .
C1 Fe1 C4 C8 39.89(17) .
C34 Fe1 C4 C8 -57.17(16) .
C6 Fe1 C4 C8 159.88(18) .
C7 Fe1 C4 C8 -156.53(18) .
C5 Fe1 C4 C8 122.5(2) .
C3 Fe1 C4 C8 -125.5(2) .
C2 Fe1 C4 C3 -51.0(3) .
C1 Fe1 C4 C3 165.38(12) .
C34 Fe1 C4 C3 68.33(12) .
C6 Fe1 C4 C3 -74.62(11) .
C7 Fe1 C4 C3 -31.03(11) .
C5 Fe1 C4 C3 -112.01(16) .
C8 C4 C5 C6 -175.51(18) .
C3 C4 C5 C6 13.7(2) .
Fe1 C4 C5 C6 -59.73(13) .
C8 C4 C5 C14 9.5(3) .
C3 C4 C5 C14 -161.21(18) .
Fe1 C4 C5 C14 125.34(19) .
C8 C4 C5 Fe1 -115.79(19) .
C3 C4 C5 Fe1 73.46(13) .
C2 Fe1 C5 C6 -41.65(16) .
C1 Fe1 C5 C6 -137.79(12) .
C34 Fe1 C5 C6 119.82(13) .
C7 Fe1 C5 C6 38.05(11) .
C4 Fe1 C5 C6 119.36(16) .
C3 Fe1 C5 C6 79.53(11) .
C2 Fe1 C5 C4 -161.01(13) .
C1 Fe1 C5 C4 102.85(12) .
C34 Fe1 C5 C4 0.46(16) .
C6 Fe1 C5 C4 -119.36(16) .
C7 Fe1 C5 C4 -81.31(12) .
C3 Fe1 C5 C4 -39.83(11) .
C2 Fe1 C5 C14 77.8(2) .
C1 Fe1 C5 C14 -18.33(19) .
C34 Fe1 C5 C14 -120.72(18) .
C6 Fe1 C5 C14 119.5(2) .
C7 Fe1 C5 C14 157.5(2) .
C4 Fe1 C5 C14 -121.2(2) .
C3 Fe1 C5 C14 -161.0(2) .
C4 C5 C6 C7 0.0(2) .
C14 C5 C6 C7 174.96(17) .
Fe1 C5 C6 C7 -60.35(13) .
C4 C5 C6 C21 -172.30(17) .
C14 C5 C6 C21 2.7(3) .
Fe1 C5 C6 C21 127.38(18) .
C4 C5 C6 Fe1 60.32(13) .
C14 C5 C6 Fe1 -124.69(19) .
C2 Fe1 C6 C7 -92.56(13) .
C1 Fe1 C6 C7 170.25(12) .
C34 Fe1 C6 C7 15.60(17) .
C5 Fe1 C6 C7 118.15(16) .
C4 Fe1 C6 C7 80.86(12) .
C3 Fe1 C6 C7 39.19(11) .
C2 Fe1 C6 C5 149.29(12) .
C1 Fe1 C6 C5 52.10(14) .
C34 Fe1 C6 C5 -102.56(14) .
C7 Fe1 C6 C5 -118.15(16) .
C4 Fe1 C6 C5 -37.29(11) .
C3 Fe1 C6 C5 -78.97(11) .
C2 Fe1 C6 C21 29.88(19) .
C1 Fe1 C6 C21 -67.3(2) .
C34 Fe1 C6 C21 138.04(17) .
C7 Fe1 C6 C21 122.4(2) .
C5 Fe1 C6 C21 -119.4(2) .
C4 Fe1 C6 C21 -156.7(2) .
C3 Fe1 C6 C21 161.6(2) .
C5 C6 C7 C3 -13.9(2) .
C21 C6 C7 C3 158.11(18) .
Fe1 C6 C7 C3 -74.36(13) .
C5 C6 C7 C28 -175.96(18) .
C21 C6 C7 C28 -3.9(3) .
Fe1 C6 C7 C28 123.6(2) .
C5 C6 C7 Fe1 60.45(13) .
C21 C6 C7 Fe1 -127.52(19) .
O3 C3 C7 C6 -164.50(19) .
C4 C3 C7 C6 21.6(2) .
Fe1 C3 C7 C6 65.86(13) .
O3 C3 C7 C28 -0.8(3) .
C4 C3 C7 C28 -174.70(17) .
Fe1 C3 C7 C28 -130.46(19) .
O3 C3 C7 Fe1 129.6(2) .
C4 C3 C7 Fe1 -44.24(13) .
C2 Fe1 C7 C6 92.87(12) .
C1 Fe1 C7 C6 -25.5(3) .
C34 Fe1 C7 C6 -169.59(12) .
C5 Fe1 C7 C6 -38.02(11) .
C4 Fe1 C7 C6 -81.53(12) .
C3 Fe1 C7 C6 -112.78(16) .
C2 Fe1 C7 C3 -154.35(12) .
C1 Fe1 C7 C3 87.3(3) .
C34 Fe1 C7 C3 -56.82(12) .
C6 Fe1 C7 C3 112.78(16) .
C5 Fe1 C7 C3 74.75(11) .
C4 Fe1 C7 C3 31.25(11) .
C2 Fe1 C7 C28 -30.85(18) .
C1 Fe1 C7 C28 -149.2(2) .
C34 Fe1 C7 C28 66.68(18) .
C6 Fe1 C7 C28 -123.7(2) .
C5 Fe1 C7 C28 -161.75(19) .
C4 Fe1 C7 C28 154.74(19) .
C3 Fe1 C7 C28 123.5(2) .
C5 C4 C8 C9 -158.66(19) .
C3 C4 C8 C9 10.6(3) .
Fe1 C4 C8 C9 113.31(18) .
C5 C4 C8 C13 23.8(3) .
C3 C4 C8 C13 -166.98(18) .
Fe1 C4 C8 C13 -64.3(2) .
C13 C8 C9 C10 -0.8(3) .
C4 C8 C9 C10 -178.51(19) .
C8 C9 C10 C11 -1.3(3) .
C9 C10 C11 C12 1.7(3) .
C10 C11 C12 C13 0.0(3) .
C11 C12 C13 C8 -2.1(3) .
C9 C8 C13 C12 2.5(3) .
C4 C8 C13 C12 -179.91(18) .
C6 C5 C14 C15 -127.8(2) .
C4 C5 C14 C15 46.3(3) .
Fe1 C5 C14 C15 140.28(16) .
C6 C5 C14 C19 51.6(3) .
C4 C5 C14 C19 -134.3(2) .
Fe1 C5 C14 C19 -40.3(3) .
C19 C14 C15 C16 2.9(3) .
C5 C14 C15 C16 -177.67(18) .
C14 C15 C16 C17 -0.9(3) .
C15 C16 C17 O4 177.65(19) .
C15 C16 C17 C18 -2.1(3) .
O4 C17 C18 C19 -176.70(18) .
C16 C17 C18 C19 3.0(3) .
C17 C18 C19 C14 -1.0(3) .
C15 C14 C19 C18 -1.9(3) .
C5 C14 C19 C18 178.67(18) .
C7 C6 C21 C22 -126.6(2) .
C5 C6 C21 C22 44.1(3) .
Fe1 C6 C21 C22 137.77(17) .
C7 C6 C21 C26 50.9(3) .
C5 C6 C21 C26 -138.3(2) .
Fe1 C6 C21 C26 -44.7(3) .
C26 C21 C22 C23 2.3(3) .
C6 C21 C22 C23 179.94(18) .
C21 C22 C23 C24 -0.2(3) .
C22 C23 C24 O5 178.36(18) .
C22 C23 C24 C25 -2.0(3) .
O5 C24 C25 C26 -178.31(17) .
C23 C24 C25 C26 2.0(3) .
C24 C25 C26 C21 0.1(3) .
C22 C21 C26 C25 -2.2(3) .
C6 C21 C26 C25 -179.83(18) .
C6 C7 C28 C29 -140.4(2) .
C3 C7 C28 C29 59.5(3) .
Fe1 C7 C28 C29 -46.4(3) .
C6 C7 C28 C33 44.8(3) .
C3 C7 C28 C33 -115.3(2) .
Fe1 C7 C28 C33 138.82(17) .
C33 C28 C29 C30 0.6(3) .
C7 C28 C29 C30 -174.28(19) .
C28 C29 C30 C31 0.5(3) .
C29 C30 C31 C32 -1.2(3) .
C30 C31 C32 C33 0.8(3) .
C31 C32 C33 C28 0.3(3) .
C29 C28 C33 C32 -1.0(3) .
C7 C28 C33 C32 173.87(19) .
C2 Fe1 C34 O34 143(4) .
C1 Fe1 C34 O34 -124(4) .
C6 Fe1 C34 O34 35(4) .
C7 Fe1 C34 O34 45(4) .
C5 Fe1 C34 O34 -23(4) .
C4 Fe1 C34 O34 -22(4) .
C3 Fe1 C34 O34 13(4) .
C16 C17 O4 C20 -6.5(3) .
C18 C17 O4 C20 173.20(18) .
C23 C24 O5 C27 2.5(3) .
C25 C24 O5 C27 -177.18(18) .
C51 C52 C53 C53 -171.8(2) 3_666
